data_7209439
loop_
_publ_author_name
'Bluhm, K.'
'Busche, S.'

_publ_section_title
;
 Synthese und Kristallstruktur der ersten zinkhaltigen Pyroborate
 Ni1.5Zn0.5(B2O5) und Co1.5Zn0.5(B2O5)
;
_journal_name_full
;
Zeitschrift fuer Naturforschung, Teil B. Anorganische Chemie, Organische
 Chemie (42,1987-)
;
_journal_page_first 1445
_journal_page_last 1449
_journal_volume 50
_journal_year 1995
_chemical_formula_sum 'B2 Ni1.5 O5 Zn0.5'
_chemical_name_systematic 'Ni1.5 Zn0.5 (B2 O5)'
_space_group_IT_number 2
_symmetry_space_group_name_Hall '-P 1'
_symmetry_space_group_name_H-M 'P -1'
_cell_angle_alpha 104.067
_cell_angle_beta 90.672
_cell_angle_gamma 92.413
_cell_formula_units_Z 2
_cell_length_a 3.3128
_cell_length_b 6.1387
_cell_length_c 9.222
_cell_volume 181.709
_citation_journal_id_ASTM ZNBSEN
_cod_data_source_file boron_285.cif
_cod_data_source_block B2Ni1.5O5Zn0.5
_cod_original_cell_volume 181.7093
_cod_database_code 7209439

loop_
_symmetry_equiv_pos_as_xyz
x,y,z
-x,-y,-z

loop_
_atom_site_label
_atom_site_type_symbol
_atom_site_fract_x
_atom_site_fract_y
_atom_site_fract_z
_atom_site_occupancy
_atom_site_U_iso_or_equiv
B1 B+3 0.6967 0.6827 0.3564 1 0.0
O4 O-2 0.5529 0.8596 0.2993 1 0.0
O2 O-2 0.2146 0.0927 0.1778 1 0.0
Zn1 Zn+2 0.7333 0.21495 0.35969 0.5 0.0
B2 B+3 0.3346 0.8792 0.1661 1 0.0
O5 O-2 0.7657 0.726 0.5049 1 0.0
O3 O-2 0.7399 0.476 0.2594 1 0.0
O1 O-2 0.2601 0.6944 0.0514 1 0.0
Ni2 Ni+2 0.2366 0.37201 0.1014 1 0.0
Ni1 Ni+2 0.7333 0.21495 0.35969 0.5 0.0
